data_7153147
loop_
_publ_author_name
'Masusai, Chonticha'
'Soorukram, Darunee'
'Kuhakarn, Chutima'
'Tuchinda, Patoomratana'
'Pakawatchai, Chaveng'
'Saithong, Saowanit'
'Reutrakul, Vichai'
'Pohmakotr, Manat'

_publ_section_title
;
 A synthesis of \g-trifluoromethyl \a,\b-unsaturated \g-butyrolactones
 using CF(3)SiMe(3) as a trifluoromethylating agent.
;
_journal_issue 38
_journal_name_full 'Organic &amp; biomolecular chemistry'
_journal_page_first 6650
_journal_page_last 6658
_journal_paper_doi 10.1039/c3ob41247d
_journal_volume 11
_journal_year 2013
_chemical_formula_moiety 'C17 H15 F3 O3'
_chemical_formula_sum 'C17 H15 F3 O3'
_chemical_formula_weight 324.29
_space_group_IT_number 14
_symmetry_cell_setting monoclinic
_symmetry_space_group_name_Hall '-P 2yn'
_symmetry_space_group_name_H-M 'P 1 21/n 1'
_atom_sites_solution_hydrogens geom
_atom_sites_solution_primary direct
_atom_sites_solution_secondary difmap
_audit_creation_method SHELXL-97
_audit_update_record
;
2013-04-09 # Formatted by publCIF
;
_cell_angle_alpha 90.00
_cell_angle_beta 103.342(2)
_cell_angle_gamma 90.00
_cell_formula_units_Z 4
_cell_length_a 5.8968(7)
_cell_length_b 21.674(2)
_cell_length_c 12.1696(13)
_cell_measurement_reflns_used 740
_cell_measurement_temperature 293(2)
_cell_measurement_theta_max 25.57
_cell_measurement_theta_min 2.55
_cell_volume 1513.4(3)
_computing_cell_refinement 'SAINT (Bruker, 2003)'
_computing_data_collection 'SMART (Bruker, 1998)'
_computing_data_reduction 'SAINT (Bruker, 2003)'
_computing_molecular_graphics 'Mercury 3.0 (Macrae <i>et al</i>., 2008)'
_computing_publication_material 'SHEXTL(Sheldrick, 2008), Platon (Spek, 2009) and publCIF (Westrip, 2010)'
_computing_structure_refinement 'SHELXL97 (Sheldrick, 2008)'
_computing_structure_solution 'SHELXS97 (Sheldrick, 2008)'
_diffrn_ambient_temperature 293(2)
_diffrn_measured_fraction_theta_full 1.000
_diffrn_measured_fraction_theta_max 1.000
_diffrn_measurement_device_type 'Bruker APEX CCD area-detector'
_diffrn_measurement_method 'Frames, each covering 0.3 \% in \w'
_diffrn_radiation_monochromator graphite
_diffrn_radiation_source 'fine-focus sealed tube'
_diffrn_radiation_type MoK\a
_diffrn_radiation_wavelength 0.71073
_diffrn_reflns_av_R_equivalents 0.0950
_diffrn_reflns_av_sigmaI/netI 0.0699
_diffrn_reflns_limit_h_max 7
_diffrn_reflns_limit_h_min -7
_diffrn_reflns_limit_k_max 25
_diffrn_reflns_limit_k_min -25
_diffrn_reflns_limit_l_max 14
_diffrn_reflns_limit_l_min -14
_diffrn_reflns_number 14149
_diffrn_reflns_theta_full 25.00
_diffrn_reflns_theta_max 25.00
_diffrn_reflns_theta_min 1.88
_diffrn_standards_decay_% 0
_diffrn_standards_number 0
_exptl_absorpt_coefficient_mu 0.121
_exptl_absorpt_correction_T_max 0.998
_exptl_absorpt_correction_T_min 0.087
_exptl_absorpt_correction_type multi-scan
_exptl_absorpt_process_details 'SADABS (Bruker, 2003)'
_exptl_crystal_colour colourless
_exptl_crystal_density_diffrn 1.423
_exptl_crystal_density_method 'not measured'
_exptl_crystal_description block
_exptl_crystal_F_000 672
_exptl_crystal_size_max 0.302
_exptl_crystal_size_mid 0.089
_exptl_crystal_size_min 0.02
_refine_diff_density_max 0.234
_refine_diff_density_min -0.306
_refine_diff_density_rms 0.050
_refine_ls_extinction_method none
_refine_ls_goodness_of_fit_ref 1.091
_refine_ls_hydrogen_treatment constr
_refine_ls_matrix_type full
_refine_ls_number_parameters 209
_refine_ls_number_reflns 2662
_refine_ls_number_restraints 1
_refine_ls_restrained_S_all 1.090
_refine_ls_R_factor_all 0.1709
_refine_ls_R_factor_gt 0.1027
_refine_ls_shift/su_max 0.000
_refine_ls_shift/su_mean 0.000
_refine_ls_structure_factor_coef Fsqd
_refine_ls_weighting_details 'calc w=1/[\s^2^(Fo^2^)+(0.0618P)^2^+2.7805P] where P=(Fo^2^+2Fc^2^)/3'
_refine_ls_weighting_scheme calc
_refine_ls_wR_factor_gt 0.1932
_refine_ls_wR_factor_ref 0.2251
_reflns_number_gt 1565
_reflns_number_total 2662
_reflns_threshold_expression >2sigma(I)
_cod_data_source_file c3ob41247d.txt
_cod_data_source_block cm001-p21-n
_cod_original_sg_symbol_H-M 'P 21/n '
_cod_database_code 7153147

loop_
_symmetry_equiv_pos_as_xyz
'x, y, z'
'-x+1/2, y+1/2, -z+1/2'
'-x, -y, -z'
'x-1/2, -y-1/2, z-1/2'

loop_
_atom_site_label
_atom_site_type_symbol
_atom_site_fract_x
_atom_site_fract_y
_atom_site_fract_z
_atom_site_U_iso_or_equiv
_atom_site_adp_type
_atom_site_occupancy
_atom_site_symmetry_multiplicity
_atom_site_calc_flag
_atom_site_refinement_flags
C1 C -0.2443(12) 0.2270(3) 0.6274(4) 0.0599(16) Uani 1 1 d .
O1 O -0.3541(12) 0.2708(2) 0.6424(4) 0.109(2) Uani 1 1 d .
C3 C -0.1553(8) 0.1235(2) 0.6334(4) 0.0442(13) Uani 1 1 d .
C3A C 0.0109(9) 0.1551(3) 0.5700(5) 0.071(2) Uani 1 1 d .
H3A H 0.1709 0.1425 0.6050 0.085 Uiso 1 1 calc R
C7A C -0.0164(11) 0.2227(3) 0.5944(5) 0.073(2) Uani 1 1 d .
H7A H 0.1119 0.2374 0.6550 0.088 Uiso 1 1 calc R
C4 C -0.0204(11) 0.1552(3) 0.4387(5) 0.077(2) Uani 1 1 d .
H4 H 0.0217 0.1168 0.4058 0.093 Uiso 1 1 calc R
C5 C -0.2512(10) 0.1829(3) 0.3807(4) 0.0609(15) Uani 1 1 d U
H5 H -0.3758 0.1617 0.3357 0.073 Uiso 1 1 calc R
C6 C -0.2467(10) 0.2415(3) 0.4044(4) 0.0566(15) Uani 1 1 d U
H6 H -0.3662 0.2697 0.3788 0.068 Uiso 1 1 calc R
C7 C -0.0155(12) 0.2551(3) 0.4797(5) 0.081(2) Uani 1 1 d .
H7 H 0.0336 0.2984 0.4842 0.097 Uiso 1 1 calc R
C8 C 0.1349(11) 0.2104(4) 0.4319(6) 0.116(3) Uani 1 1 d .
H8A H 0.2905 0.2060 0.4795 0.139 Uiso 1 1 calc R
H8B H 0.1427 0.2203 0.3552 0.139 Uiso 1 1 calc R
O2 O -0.3323(5) 0.16916(14) 0.6338(2) 0.0411(8) Uani 1 1 d .
O3 O 0.2929(11) 0.0595(3) 1.0837(5) 0.144(3) Uani 1 1 d .
C9 C -0.2865(12) 0.0678(3) 0.5754(5) 0.0634(17) Uani 1 1 d .
F1 F -0.4274(7) 0.04338(14) 0.6344(3) 0.0800(11) Uani 1 1 d .
F2 F -0.1442(9) 0.02422(19) 0.5608(4) 0.1306(19) Uani 1 1 d .
F3 F -0.4234(8) 0.08011(16) 0.4737(3) 0.1013(14) Uani 1 1 d .
C1' C -0.0388(9) 0.1065(3) 0.7540(5) 0.0545(15) Uani 1 1 d .
C2' C -0.1427(11) 0.1183(2) 0.8406(4) 0.0569(15) Uani 1 1 d .
H2' H -0.2883 0.1372 0.8254 0.068 Uiso 1 1 calc R
C3' C -0.0366(15) 0.1029(3) 0.9512(5) 0.081(2) Uani 1 1 d .
H3' H -0.1098 0.1121 1.0093 0.097 Uiso 1 1 calc R
C4' C 0.1763(16) 0.0743(4) 0.9748(7) 0.102(3) Uani 1 1 d .
C5' C 0.2781(13) 0.0612(5) 0.8900(8) 0.140(4) Uani 1 1 d .
H5' H 0.4223 0.0417 0.9053 0.168 Uiso 1 1 calc R
C6' C 0.1722(11) 0.0765(4) 0.7806(6) 0.121(4) Uani 1 1 d .
H6' H 0.2452 0.0662 0.7230 0.146 Uiso 1 1 calc R
C10 C 0.191(3) 0.0703(4) 1.1750(7) 0.203(7) Uani 1 1 d .
H10A H 0.1637 0.1137 1.1808 0.305 Uiso 1 1 calc R
H10C H 0.2938 0.0561 1.2433 0.305 Uiso 1 1 calc R
H10B H 0.0457 0.0485 1.1634 0.305 Uiso 1 1 calc R

loop_
_atom_site_aniso_label
_atom_site_aniso_U_11
_atom_site_aniso_U_22
_atom_site_aniso_U_33
_atom_site_aniso_U_23
_atom_site_aniso_U_13
_atom_site_aniso_U_12
C1 0.097(5) 0.052(4) 0.028(3) 0.001(3) 0.009(3) -0.020(4)
O1 0.219(6) 0.045(2) 0.080(3) 0.000(2) 0.071(4) 0.010(3)
C3 0.026(3) 0.064(3) 0.045(3) 0.014(3) 0.014(2) 0.013(3)
C3A 0.029(3) 0.128(6) 0.058(4) 0.047(4) 0.016(3) 0.014(3)
C7A 0.062(4) 0.107(5) 0.039(3) 0.024(3) -0.012(3) -0.045(4)
C4 0.072(4) 0.114(5) 0.060(4) 0.030(4) 0.042(3) 0.038(4)
C5 0.064(4) 0.088(4) 0.029(3) 0.006(3) 0.007(3) 0.007(4)
C6 0.054(4) 0.072(4) 0.042(3) 0.022(3) 0.009(3) 0.010(3)
C7 0.076(5) 0.108(5) 0.052(4) 0.032(4) 0.001(4) -0.039(4)
C8 0.044(4) 0.215(10) 0.095(5) 0.088(6) 0.031(4) 0.017(5)
O2 0.0343(18) 0.044(2) 0.0460(19) 0.0059(16) 0.0112(15) 0.0033(16)
O3 0.163(6) 0.130(5) 0.099(4) 0.078(4) -0.055(4) -0.042(4)
C9 0.087(5) 0.057(4) 0.055(4) 0.004(3) 0.033(4) 0.017(3)
F1 0.102(3) 0.060(2) 0.086(2) -0.0060(18) 0.037(2) -0.021(2)
F2 0.193(5) 0.088(3) 0.139(4) 0.000(3) 0.096(4) 0.065(3)
F3 0.157(4) 0.072(2) 0.062(2) -0.0053(19) -0.001(2) -0.027(3)
C1' 0.033(3) 0.076(4) 0.056(3) 0.030(3) 0.014(3) -0.001(3)
C2' 0.074(4) 0.049(3) 0.045(3) 0.007(3) 0.009(3) -0.008(3)
C3' 0.141(7) 0.056(4) 0.042(4) 0.007(3) 0.010(4) -0.015(4)
C4' 0.100(6) 0.091(5) 0.086(6) 0.057(5) -0.036(5) -0.042(5)
C5' 0.049(4) 0.230(11) 0.135(8) 0.130(8) 0.008(5) 0.014(5)
C6' 0.045(4) 0.219(9) 0.108(6) 0.111(6) 0.033(4) 0.051(5)
C10 0.42(2) 0.087(6) 0.052(5) 0.033(5) -0.045(8) -0.029(9)

loop_
_atom_type_symbol
_atom_type_description
_atom_type_scat_dispersion_real
_atom_type_scat_dispersion_imag
_atom_type_scat_source
C C 0.0033 0.0016 'International Tables Vol C Tables 4.2.6.8 and 6.1.1.4'
H H 0.0000 0.0000 'International Tables Vol C Tables 4.2.6.8 and 6.1.1.4'
O O 0.0106 0.0060 'International Tables Vol C Tables 4.2.6.8 and 6.1.1.4'
F F 0.0171 0.0103 'International Tables Vol C Tables 4.2.6.8 and 6.1.1.4'

loop_
_geom_angle_atom_site_label_1
_geom_angle_atom_site_label_2
_geom_angle_atom_site_label_3
_geom_angle
O1 C1 O2 119.8(6)
O1 C1 C7A 130.4(6)
O2 C1 C7A 109.6(5)
O2 C3 C1' 109.4(4)
O2 C3 C9 104.9(4)
C1' C3 C9 109.0(4)
O2 C3 C3A 104.0(4)
C1' C3 C3A 113.2(4)
C9 C3 C3A 115.8(5)
C7A C3A C3 102.9(5)
C7A C3A C4 101.9(5)
C3 C3A C4 125.0(5)
C7A C3A H3A 108.6
C3 C3A H3A 108.6
C4 C3A H3A 108.6
C1 C7A C3A 104.9(5)
C1 C7A C7 113.7(5)
C3A C7A C7 103.7(5)
C1 C7A H7A 111.4
C3A C7A H7A 111.4
C7 C7A H7A 111.4
C5 C4 C8 98.7(5)
C5 C4 C3A 111.0(4)
C8 C4 C3A 97.2(6)
C5 C4 H4 115.7
C8 C4 H4 115.7
C3A C4 H4 115.7
C6 C5 C4 108.4(6)
C6 C5 H5 125.8
C4 C5 H5 125.8
C5 C6 C7 107.4(6)
C5 C6 H6 126.3
C7 C6 H6 126.3
C6 C7 C8 99.9(6)
C6 C7 C7A 105.7(5)
C8 C7 C7A 100.2(6)
C6 C7 H7 116.2
C8 C7 H7 116.2
C7A C7 H7 116.2
C7 C8 C4 94.0(5)
C7 C8 H8A 112.9
C4 C8 H8A 112.9
C7 C8 H8B 112.9
C4 C8 H8B 112.9
H8A C8 H8B 110.3
C1 O2 C3 110.2(4)
C4' O3 C10 120.8(9)
F2 C9 F1 106.7(5)
F2 C9 F3 106.8(5)
F1 C9 F3 105.1(5)
F2 C9 C3 111.4(6)
F1 C9 C3 112.4(4)
F3 C9 C3 113.9(5)
C2' C1' C6' 116.9(5)
C2' C1' C3 121.3(5)
C6' C1' C3 121.8(5)
C1' C2' C3' 121.6(6)
C1' C2' H2' 119.2
C3' C2' H2' 119.2
C4' C3' C2' 119.8(7)
C4' C3' H3' 120.1
C2' C3' H3' 120.1
C5' C4' C3' 119.1(6)
C5' C4' O3 118.5(9)
C3' C4' O3 122.3(9)
C4' C5' C6' 120.8(8)
C4' C5' H5' 119.6
C6' C5' H5' 119.6
C5' C6' C1' 121.7(7)
C5' C6' H6' 119.2
C1' C6' H6' 119.2
O3 C10 H10A 109.5
O3 C10 H10C 109.5
H10A C10 H10C 109.5
O3 C10 H10B 109.5
H10A C10 H10B 109.5
H10C C10 H10B 109.5

loop_
_geom_bond_atom_site_label_1
_geom_bond_atom_site_label_2
_geom_bond_distance
C1 O1 1.187(7)
C1 O2 1.366(6)
C1 C7A 1.491(9)
C3 O2 1.438(5)
C3 C1' 1.516(7)
C3 C9 1.517(8)
C3 C3A 1.541(7)
C3A C7A 1.512(9)
C3A C4 1.566(8)
C3A H3A 0.9800
C7A C7 1.565(7)
C7A H7A 0.9800
C4 C5 1.506(8)
C4 C8 1.521(10)
C4 H4 0.9800
C5 C6 1.302(8)
C5 H5 0.9300
C6 C7 1.486(8)
C6 H6 0.9300
C7 C8 1.517(10)
C7 H7 0.9800
C8 H8A 0.9700
C8 H8B 0.9700
O3 C4' 1.383(8)
O3 C10 1.399(13)
C9 F2 1.303(6)
C9 F1 1.328(6)
C9 F3 1.339(7)
C1' C2' 1.360(7)
C1' C6' 1.375(8)
C2' C3' 1.388(8)
C2' H2' 0.9300
C3' C4' 1.371(11)
C3' H3' 0.9300
C4' C5' 1.338(12)
C5' C6' 1.374(10)
C5' H5' 0.9300
C6' H6' 0.9300
C10 H10A 0.9600
C10 H10C 0.9600
C10 H10B 0.9600

loop_
_geom_torsion_atom_site_label_1
_geom_torsion_atom_site_label_2
_geom_torsion_atom_site_label_3
_geom_torsion_atom_site_label_4
_geom_torsion
O2 C3 C3A C7A 28.4(5)
C1' C3 C3A C7A -90.2(5)
C9 C3 C3A C7A 142.9(5)
O2 C3 C3A C4 -86.3(7)
C1' C3 C3A C4 155.1(5)
C9 C3 C3A C4 28.2(8)
O1 C1 C7A C3A -170.8(6)
O2 C1 C7A C3A 5.6(5)
O1 C1 C7A C7 -58.2(9)
O2 C1 C7A C7 118.2(6)
C3 C3A C7A C1 -20.7(5)
C4 C3A C7A C1 109.8(5)
C3 C3A C7A C7 -140.2(4)
C4 C3A C7A C7 -9.7(6)
C7A C3A C4 C5 -57.2(7)
C3 C3A C4 C5 58.0(8)
C7A C3A C4 C8 45.0(6)
C3 C3A C4 C8 160.2(6)
C8 C4 C5 C6 -33.1(6)
C3A C4 C5 C6 68.2(7)
C4 C5 C6 C7 -0.7(6)
C5 C6 C7 C8 34.4(6)
C5 C6 C7 C7A -69.2(7)
C1 C7A C7 C6 -39.0(8)
C3A C7A C7 C6 74.3(7)
C1 C7A C7 C8 -142.4(6)
C3A C7A C7 C8 -29.1(6)
C6 C7 C8 C4 -51.4(5)
C7A C7 C8 C4 56.6(5)
C5 C4 C8 C7 50.2(5)
C3A C4 C8 C7 -62.5(5)
O1 C1 O2 C3 -169.6(5)
C7A C1 O2 C3 13.6(5)
C1' C3 O2 C1 94.6(4)
C9 C3 O2 C1 -148.7(4)
C3A C3 O2 C1 -26.7(5)
O2 C3 C9 F2 174.7(4)
C1' C3 C9 F2 -68.2(6)
C3A C3 C9 F2 60.8(6)
O2 C3 C9 F1 -65.5(5)
C1' C3 C9 F1 51.5(6)
C3A C3 C9 F1 -179.5(4)
O2 C3 C9 F3 53.9(6)
C1' C3 C9 F3 170.9(5)
C3A C3 C9 F3 -60.1(6)
O2 C3 C1' C2' 19.2(7)
C9 C3 C1' C2' -94.9(6)
C3A C3 C1' C2' 134.7(5)
O2 C3 C1' C6' -163.1(6)
C9 C3 C1' C6' 82.7(7)
C3A C3 C1' C6' -47.6(8)
C6' C1' C2' C3' 2.4(9)
C3 C1' C2' C3' -179.8(5)
C1' C2' C3' C4' -1.0(9)
C2' C3' C4' C5' -0.3(11)
C2' C3' C4' O3 178.2(6)
C10 O3 C4' C5' -178.0(8)
C10 O3 C4' C3' 3.5(11)
C3' C4' C5' C6' 0.2(14)
O3 C4' C5' C6' -178.3(8)
C4' C5' C6' C1' 1.2(15)
C2' C1' C6' C5' -2.5(12)
C3 C1' C6' C5' 179.7(7)
